data_7012702
loop_
_publ_author_name
'Apfelbacher, Andreas'
'Braunstein, Pierre'
'Brissieux, Luc'
'Welter, Richard'

_publ_section_title
;
 New phosphino-oxazoline and related phosphino-iminolate palladium
 complexes; structure of an unusual zwitterionic dinuclear Pd(ii)
 complex
;
_journal_issue 9
_journal_name_full 'Dalton Transactions'
_journal_page_first 1669
_journal_paper_doi 10.1039/b300321n
_journal_year 2003
_chemical_formula_moiety 'C31 H31 N2 O P Pd, 2(C H2 Cl2)'
_chemical_formula_sum 'C33 H35 Cl4 N2 O P Pd'
_chemical_formula_weight 754.80
_space_group_IT_number 19
_symmetry_cell_setting orthorhombic
_symmetry_space_group_name_Hall 'P 2ac 2ab'
_symmetry_space_group_name_H-M 'P 21 21 21'
_atom_sites_solution_hydrogens geom
_atom_sites_solution_primary direct
_atom_sites_solution_secondary difmap
_audit_creation_method SHELXL-97
_cell_angle_alpha 90.00
_cell_angle_beta 90.00
_cell_angle_gamma 90.00
_cell_formula_units_Z 4
_cell_length_a 9.011(3)
_cell_length_b 15.511(3)
_cell_length_c 23.932(3)
_cell_measurement_reflns_used 7528
_cell_measurement_temperature 173(2)
_cell_measurement_theta_max 34.972
_cell_measurement_theta_min 1.018
_cell_volume 3345.0(14)
_computing_cell_refinement 'Denzo (Nonius B.V., 1998)'
_computing_data_collection 'Collect (Nonius B.V., 1998)'
_computing_data_reduction 'Denzo (Nonius B.V., 1998)'
_computing_molecular_graphics 'PLATON 98 (Spek, 1998)'
_computing_publication_material 'SHELXL-97 (Sheldrick, 1997)'
_computing_structure_refinement 'SHELXL-97 (Sheldrick, 1997)'
_computing_structure_solution 'SHELXS-97 (Sheldrick, 1997)'
_diffrn_ambient_temperature 173(2)
_diffrn_measured_fraction_theta_full 0.997
_diffrn_measured_fraction_theta_max 0.997
_diffrn_measurement_device_type KappaCCD
_diffrn_measurement_method '\p scans'
_diffrn_radiation_monochromator graphite
_diffrn_radiation_source 'fine-focus sealed tube'
_diffrn_radiation_type MoK\a
_diffrn_radiation_wavelength 0.71073
_diffrn_reflns_av_R_equivalents 0.0000
_diffrn_reflns_av_sigmaI/netI 0.1222
_diffrn_reflns_limit_h_max 14
_diffrn_reflns_limit_h_min 0
_diffrn_reflns_limit_k_max 24
_diffrn_reflns_limit_k_min 0
_diffrn_reflns_limit_l_max 38
_diffrn_reflns_limit_l_min -38
_diffrn_reflns_number 14455
_diffrn_reflns_theta_full 34.97
_diffrn_reflns_theta_max 34.97
_diffrn_reflns_theta_min 2.42
_exptl_absorpt_coefficient_mu 0.951
_exptl_absorpt_correction_type none
_exptl_crystal_colour Yellow
_exptl_crystal_density_diffrn 1.499
_exptl_crystal_density_method 'not measured'
_exptl_crystal_description prism
_exptl_crystal_F_000 1536
_exptl_crystal_size_max 0.13
_exptl_crystal_size_mid 0.10
_exptl_crystal_size_min 0.08
_refine_diff_density_max 1.038
_refine_diff_density_min -1.355
_refine_diff_density_rms 0.117
_refine_ls_abs_structure_details 'Flack H D (1983), Acta Cryst. A39, 876-881'
_refine_ls_abs_structure_Flack 0.00(3)
_refine_ls_extinction_method none
_refine_ls_goodness_of_fit_ref 1.006
_refine_ls_hydrogen_treatment mixed
_refine_ls_matrix_type full
_refine_ls_number_parameters 365
_refine_ls_number_reflns 14454
_refine_ls_number_restraints 3
_refine_ls_restrained_S_all 1.006
_refine_ls_R_factor_all 0.0971
_refine_ls_R_factor_gt 0.0639
_refine_ls_shift/su_max 0.004
_refine_ls_shift/su_mean 0.000
_refine_ls_structure_factor_coef Fsqd
_refine_ls_weighting_details 'calc w=1/[\s^2^(Fo^2^)+(0.0498P)^2^+0.0000P] where P=(Fo^2^+2Fc^2^)/3'
_refine_ls_weighting_scheme calc
_refine_ls_wR_factor_gt 0.1277
_refine_ls_wR_factor_ref 0.1389
_reflns_number_gt 10434
_reflns_number_total 14454
_reflns_threshold_expression >2sigma(I)
_cod_data_source_file b300321n.txt
_cod_data_source_block pbr27
_cod_original_cell_volume 3344.9(14)
_cod_database_code 7012702

loop_
_symmetry_equiv_pos_as_xyz
'x, y, z'
'-x+1/2, -y, z+1/2'
'-x, y+1/2, -z+1/2'
'x+1/2, -y+1/2, -z'

loop_
_atom_site_label
_atom_site_type_symbol
_atom_site_fract_x
_atom_site_fract_y
_atom_site_fract_z
_atom_site_U_iso_or_equiv
_atom_site_adp_type
_atom_site_occupancy
_atom_site_symmetry_multiplicity
_atom_site_calc_flag
_atom_site_refinement_flags
_atom_site_disorder_assembly
_atom_site_disorder_group
P P 0.23502(10) 0.78249(6) 0.83826(4) 0.02104(17) Uani 1 1 d . . .
N1 N 0.1472(3) 0.8535(2) 0.73081(12) 0.0247(6) Uani 1 1 d . . .
N2 N 0.0106(4) 1.0253(2) 0.79325(13) 0.0253(6) Uani 1 1 d . . .
Pd Pd 0.11166(3) 0.902322(16) 0.813131(10) 0.02053(6) Uani 1 1 d . . .
O1 O 0.2364(3) 0.74452(18) 0.67695(10) 0.0291(6) Uani 1 1 d . . .
C23 C 0.0821(4) 0.9466(2) 0.89146(14) 0.0236(7) Uani 1 1 d . . .
C24 C 0.0771(4) 0.9026(3) 0.94213(15) 0.0301(7) Uani 1 1 d . . .
H2 H 0.0944 0.8435 0.9425 0.036 Uiso 1 1 calc . . .
C25 C 0.0471(6) 0.9446(3) 0.99247(17) 0.0406(10) Uani 1 1 d . . .
H3 H 0.0448 0.9139 1.0258 0.049 Uiso 1 1 calc . . .
C26 C 0.0211(7) 1.0318(3) 0.99205(19) 0.0522(14) Uani 1 1 d . . .
H4 H -0.0002 1.0600 1.0254 0.063 Uiso 1 1 calc . . .
C27 C 0.0258(7) 1.0772(3) 0.94406(19) 0.0492(13) Uani 1 1 d . . .
H5 H 0.0092 1.1363 0.9448 0.059 Uiso 1 1 calc . . .
C28 C 0.0556(5) 1.0360(3) 0.89262(16) 0.0312(8) Uani 1 1 d . . .
C29 C 0.0623(5) 1.0834(2) 0.83857(16) 0.0332(8) Uani 1 1 d . . .
H7A H -0.0003 1.1342 0.8403 0.040 Uiso 1 1 calc . . .
H7B H 0.1633 1.1018 0.8312 0.040 Uiso 1 1 calc . . .
C30 C 0.0508(5) 1.0634(3) 0.73800(18) 0.0367(9) Uani 1 1 d . . .
H8A H 0.0174 1.0259 0.7086 0.055 Uiso 1 1 calc . . .
H8B H 0.1565 1.0700 0.7357 0.055 Uiso 1 1 calc . . .
H8C H 0.0042 1.1187 0.7341 0.055 Uiso 1 1 calc . . .
C31 C -0.1543(5) 1.0175(3) 0.7948(2) 0.0388(10) Uani 1 1 d . . .
H9A H -0.1864 0.9791 0.7657 0.058 Uiso 1 1 calc . . .
H9B H -0.1981 1.0732 0.7891 0.058 Uiso 1 1 calc . . .
H9C H -0.1845 0.9952 0.8304 0.058 Uiso 1 1 calc . . .
C16 C 0.0715(4) 0.8613(2) 0.67686(14) 0.0274(7) Uani 1 1 d . . .
C17 C -0.0876(4) 0.8284(2) 0.67671(15) 0.0283(8) Uani 1 1 d . . .
C18 C -0.1678(6) 0.8288(3) 0.6275(2) 0.0421(10) Uani 1 1 d . . .
H12 H -0.1250 0.8507 0.5951 0.051 Uiso 1 1 calc . . .
C19 C -0.3144(6) 0.7965(4) 0.6260(2) 0.0513(13) Uani 1 1 d . . .
H13 H -0.3689 0.7995 0.5931 0.062 Uiso 1 1 calc . . .
C20 C -0.3760(5) 0.7609(3) 0.6723(2) 0.0485(12) Uani 1 1 d . . .
H14 H -0.4711 0.7379 0.6707 0.058 Uiso 1 1 calc . . .
C21 C -0.2963(5) 0.7591(3) 0.7221(2) 0.0408(10) Uani 1 1 d . . .
H15 H -0.3389 0.7358 0.7541 0.049 Uiso 1 1 calc . . .
C22 C -0.1536(4) 0.7919(3) 0.72395(17) 0.0308(8) Uani 1 1 d . . .
H16 H -0.1006 0.7896 0.7573 0.037 Uiso 1 1 calc . . .
C15 C 0.1715(5) 0.8069(3) 0.63905(15) 0.0322(8) Uani 1 1 d . . .
H17A H 0.1142 0.7786 0.6101 0.039 Uiso 1 1 calc . . .
H17B H 0.2476 0.8422 0.6217 0.039 Uiso 1 1 calc . . .
C14 C 0.2247(4) 0.7801(2) 0.72951(14) 0.0242(7) Uani 1 1 d . . .
C13 C 0.2892(4) 0.7396(2) 0.77407(15) 0.0268(7) Uani 1 1 d . . .
H13A H 0.3552 0.6938 0.7705 0.032 Uiso 1 1 calc . . .
C1 C 0.1291(4) 0.6991(2) 0.87504(14) 0.0258(7) Uani 1 1 d . . .
C2 C -0.0244(5) 0.7045(3) 0.87790(16) 0.0331(8) Uani 1 1 d . . .
H21 H -0.0712 0.7539 0.8647 0.040 Uiso 1 1 calc . . .
C3 C -0.1081(6) 0.6398(3) 0.89938(18) 0.0440(11) Uani 1 1 d . . .
H22 H -0.2109 0.6449 0.9004 0.053 Uiso 1 1 calc . . .
C4 C -0.0405(7) 0.5663(3) 0.9196(2) 0.0513(14) Uani 1 1 d . . .
H23 H -0.0976 0.5222 0.9348 0.062 Uiso 1 1 calc . . .
C5 C 0.1119(8) 0.5583(3) 0.91741(19) 0.0481(12) Uani 1 1 d . . .
H24 H 0.1571 0.5086 0.9308 0.058 Uiso 1 1 calc . . .
C6 C 0.1981(5) 0.6243(3) 0.89524(18) 0.0354(9) Uani 1 1 d . . .
H25 H 0.3008 0.6188 0.8938 0.043 Uiso 1 1 calc . . .
C7 C 0.4015(4) 0.7979(2) 0.87983(13) 0.0218(6) Uani 1 1 d . . .
C8 C 0.4090(4) 0.7850(2) 0.93737(14) 0.0274(7) Uani 1 1 d . . .
H27 H 0.3261 0.7649 0.9565 0.033 Uiso 1 1 calc . . .
C9 C 0.5390(5) 0.8017(3) 0.96637(16) 0.0325(8) Uani 1 1 d . . .
H28 H 0.5422 0.7924 1.0047 0.039 Uiso 1 1 calc . . .
C10 C 0.6634(5) 0.8318(3) 0.93935(19) 0.0366(9) Uani 1 1 d . . .
H29 H 0.7506 0.8426 0.9589 0.044 Uiso 1 1 calc . . .
C11 C 0.6554(5) 0.8457(3) 0.8822(2) 0.0396(10) Uani 1 1 d . . .
H30 H 0.7382 0.8667 0.8635 0.047 Uiso 1 1 calc . . .
C12 C 0.5277(4) 0.8290(3) 0.85268(15) 0.0279(7) Uani 1 1 d . . .
H31 H 0.5254 0.8385 0.8143 0.033 Uiso 1 1 calc . . .
C32 C 0.5256(6) 0.4639(3) 0.7837(2) 0.0519(13) Uani 1 1 d . . .
H32A H 0.5956 0.4173 0.7775 0.062 Uiso 1 1 calc . . .
H32B H 0.4271 0.4389 0.7860 0.062 Uiso 1 1 calc . . .
Cl1 Cl 0.5676(2) 0.51468(14) 0.84765(8) 0.0828(6) Uani 1 1 d . . .
Cl2 Cl 0.53257(15) 0.53526(9) 0.72667(7) 0.0585(3) Uani 1 1 d . . .
Cl3 Cl -0.1094(6) 0.3636(3) 1.0039(2) 0.1040(6) Uiso 0.50 1 d PD . .
C33 C -0.0668(4) 0.4461(3) 1.06710(17) 0.1040(6) Uiso 0.50 1 d PD . .
Cl4 Cl -0.0668(4) 0.4461(3) 1.06710(17) 0.1040(6) Uiso 0.50 1 d P . .
C34 C 0.1186(5) 0.4140(2) 1.07596(15) 0.1040(6) Uiso 0.50 1 d PD . .
Cl5 Cl 0.1186(5) 0.4140(2) 1.07596(15) 0.1040(6) Uiso 0.50 1 d PD . .
Cl6 Cl 0.1376(6) 0.3184(3) 1.0289(2) 0.1040(6) Uiso 0.50 1 d PD . .

loop_
_atom_site_aniso_label
_atom_site_aniso_U_11
_atom_site_aniso_U_22
_atom_site_aniso_U_33
_atom_site_aniso_U_23
_atom_site_aniso_U_13
_atom_site_aniso_U_12
P 0.0217(4) 0.0216(4) 0.0198(4) 0.0009(3) 0.0002(3) 0.0017(3)
N1 0.0276(16) 0.0267(15) 0.0199(13) 0.0021(11) -0.0017(11) -0.0031(12)
N2 0.0231(14) 0.0234(14) 0.0296(15) 0.0024(12) -0.0021(12) 0.0002(12)
Pd 0.02115(10) 0.02041(10) 0.02005(9) 0.00128(10) -0.00109(10) 0.00107(10)
O1 0.0330(14) 0.0347(13) 0.0197(12) -0.0040(10) 0.0001(10) -0.0001(11)
C23 0.0222(18) 0.0259(16) 0.0228(15) -0.0038(12) -0.0001(12) 0.0024(13)
C24 0.0335(19) 0.0298(17) 0.0269(15) -0.0030(16) -0.0003(13) 0.0044(17)
C25 0.050(3) 0.047(3) 0.0247(18) -0.0007(17) 0.0032(18) 0.004(2)
C26 0.077(4) 0.047(3) 0.033(2) -0.014(2) 0.006(2) 0.017(3)
C27 0.080(4) 0.031(2) 0.036(2) -0.0108(17) -0.002(2) 0.015(2)
C28 0.041(2) 0.0243(18) 0.0284(18) -0.0045(14) -0.0033(16) 0.0037(16)
C29 0.046(2) 0.0233(18) 0.0306(18) -0.0021(14) 0.0009(16) 0.0034(15)
C30 0.043(2) 0.030(2) 0.037(2) 0.0133(16) -0.0019(18) 0.0052(18)
C31 0.0229(18) 0.033(2) 0.061(3) 0.0048(19) -0.0019(17) 0.0063(16)
C16 0.0343(19) 0.0277(17) 0.0200(16) 0.0014(12) -0.0043(13) -0.0047(14)
C17 0.033(2) 0.0198(14) 0.0326(19) 0.0002(13) -0.0070(14) 0.0027(13)
C18 0.046(3) 0.038(2) 0.043(2) 0.0050(19) -0.015(2) -0.004(2)
C19 0.043(3) 0.052(3) 0.059(3) -0.006(2) -0.024(2) -0.002(2)
C20 0.027(2) 0.043(2) 0.075(3) -0.014(2) -0.005(2) 0.0001(19)
C21 0.033(2) 0.039(2) 0.051(3) -0.013(2) 0.010(2) 0.0000(18)
C22 0.0294(19) 0.0309(19) 0.0323(18) -0.0030(15) 0.0030(15) -0.0006(15)
C15 0.039(2) 0.038(2) 0.0197(16) 0.0006(14) 0.0023(15) -0.0058(18)
C14 0.0236(16) 0.0256(17) 0.0234(15) -0.0006(13) 0.0033(13) -0.0054(14)
C13 0.0283(18) 0.0298(18) 0.0223(16) -0.0033(13) 0.0002(14) 0.0050(14)
C1 0.0308(19) 0.0224(15) 0.0243(15) -0.0007(12) 0.0016(14) -0.0019(14)
C2 0.030(2) 0.041(2) 0.0281(18) -0.0014(16) 0.0020(15) -0.0058(17)
C3 0.043(2) 0.054(3) 0.034(2) -0.0084(19) 0.009(2) -0.020(2)
C4 0.069(4) 0.040(2) 0.045(3) -0.012(2) 0.015(2) -0.029(3)
C5 0.081(4) 0.0236(18) 0.040(2) 0.0014(16) 0.007(3) -0.006(3)
C6 0.044(2) 0.0267(18) 0.036(2) 0.0000(15) -0.0036(18) -0.0002(17)
C7 0.0223(16) 0.0216(14) 0.0215(13) 0.0011(11) 0.0013(13) 0.0033(14)
C8 0.029(2) 0.0327(18) 0.0202(14) 0.0026(13) -0.0012(13) -0.0007(15)
C9 0.033(2) 0.035(2) 0.0293(18) -0.0028(16) -0.0092(16) 0.0058(17)
C10 0.0290(19) 0.039(2) 0.042(2) 0.0037(18) -0.0125(17) 0.0023(17)
C11 0.0270(19) 0.041(2) 0.051(3) 0.014(2) 0.0004(18) -0.0044(17)
C12 0.0268(18) 0.0334(19) 0.0234(16) 0.0064(14) -0.0007(14) 0.0013(15)
C32 0.046(3) 0.043(3) 0.067(3) -0.010(2) -0.015(3) 0.008(2)
Cl1 0.0675(10) 0.1100(14) 0.0708(10) -0.0411(10) 0.0003(8) 0.0040(10)
Cl2 0.0403(6) 0.0526(8) 0.0825(10) 0.0087(7) -0.0066(7) 0.0005(6)

loop_
_atom_type_symbol
_atom_type_description
_atom_type_scat_dispersion_real
_atom_type_scat_dispersion_imag
_atom_type_scat_source
Pd Pd -0.9988 1.0072 'International Tables Vol C Tables 4.2.6.8 and 6.1.1.4'
Cl Cl 0.1484 0.1585 'International Tables Vol C Tables 4.2.6.8 and 6.1.1.4'
P P 0.1023 0.0942 'International Tables Vol C Tables 4.2.6.8 and 6.1.1.4'
O O 0.0106 0.0060 'International Tables Vol C Tables 4.2.6.8 and 6.1.1.4'
N N 0.0061 0.0033 'International Tables Vol C Tables 4.2.6.8 and 6.1.1.4'
C C 0.0033 0.0016 'International Tables Vol C Tables 4.2.6.8 and 6.1.1.4'
H H 0.0000 0.0000 'International Tables Vol C Tables 4.2.6.8 and 6.1.1.4'

loop_
_geom_angle_atom_site_label_1
_geom_angle_atom_site_label_2
_geom_angle_atom_site_label_3
_geom_angle
_geom_angle_site_symmetry_1
_geom_angle_site_symmetry_3
_geom_angle_publ_flag
C13 P C7 107.55(17) . . ?
C13 P C1 107.44(18) . . ?
C7 P C1 105.07(16) . . ?
C13 P Pd 102.61(13) . . ?
C7 P Pd 116.51(11) . . ?
C1 P Pd 117.03(13) . . ?
C14 N1 C16 107.1(3) . . ?
C14 N1 Pd 113.7(2) . . ?
C16 N1 Pd 135.5(2) . . ?
C29 N2 C31 110.1(3) . . ?
C29 N2 C30 109.3(3) . . ?
C31 N2 C30 107.2(3) . . ?
C29 N2 Pd 104.0(2) . . ?
C31 N2 Pd 110.0(2) . . ?
C30 N2 Pd 116.2(2) . . ?
C23 Pd N1 178.62(14) . . ?
C23 Pd N2 81.30(13) . . ?
N1 Pd N2 99.96(12) . . ?
C23 Pd P 95.64(10) . . ?
N1 Pd P 83.05(9) . . ?
N2 Pd P 174.08(9) . . ?
C14 O1 C15 105.8(3) . . ?
C24 C23 C28 117.4(3) . . ?
C24 C23 Pd 130.4(3) . . ?
C28 C23 Pd 112.1(3) . . ?
C23 C24 C25 122.0(4) . . ?
C26 C25 C24 119.1(4) . . ?
C27 C26 C25 121.0(4) . . ?
C26 C27 C28 120.9(4) . . ?
C23 C28 C27 119.6(4) . . ?
C23 C28 C29 117.5(3) . . ?
C27 C28 C29 122.8(4) . . ?
N2 C29 C28 108.8(3) . . ?
N1 C16 C17 114.4(3) . . ?
N1 C16 C15 101.6(3) . . ?
C17 C16 C15 111.6(3) . . ?
C18 C17 C22 118.0(4) . . ?
C18 C17 C16 119.6(4) . . ?
C22 C17 C16 122.3(3) . . ?
C17 C18 C19 120.6(5) . . ?
C20 C19 C18 120.4(5) . . ?
C19 C20 C21 119.8(4) . . ?
C22 C21 C20 119.9(5) . . ?
C21 C22 C17 121.2(4) . . ?
O1 C15 C16 103.6(3) . . ?
N1 C14 C13 126.6(3) . . ?
N1 C14 O1 113.7(3) . . ?
C13 C14 O1 119.7(3) . . ?
C14 C13 P 113.1(3) . . ?
C2 C1 C6 118.3(4) . . ?
C2 C1 P 120.0(3) . . ?
C6 C1 P 121.2(3) . . ?
C3 C2 C1 121.9(4) . . ?
C2 C3 C4 119.9(5) . . ?
C5 C4 C3 120.0(4) . . ?
C4 C5 C6 120.3(5) . . ?
C5 C6 C1 119.6(5) . . ?
C8 C7 C12 118.0(3) . . ?
C8 C7 P 124.3(3) . . ?
C12 C7 P 117.6(2) . . ?
C9 C8 C7 120.6(4) . . ?
C10 C9 C8 121.1(4) . . ?
C9 C10 C11 118.3(4) . . ?
C12 C11 C10 121.4(4) . . ?
C11 C12 C7 120.5(3) . . ?
Cl2 C32 Cl1 112.6(3) . . ?
Cl4 Cl3 C33 0.0(3) . . ?
Cl4 Cl3 Cl6 79.8(2) . . ?
C33 Cl3 Cl6 79.8(2) . . ?
Cl5 C33 C34 0.0(3) . . ?
Cl5 C33 Cl3 95.3(3) . . ?
C34 C33 Cl3 95.3(3) . . ?
Cl5 Cl4 C34 0.0(3) . . ?
Cl5 Cl4 Cl3 95.3(3) . . ?
C34 Cl4 Cl3 95.3(3) . . ?
Cl4 C34 C33 0.0(3) . . ?
Cl4 C34 Cl6 103.8(3) . . ?
C33 C34 Cl6 103.8(3) . . ?
Cl4 Cl5 C33 0.0(3) . . ?
Cl4 Cl5 Cl6 103.8(3) . . ?
C33 Cl5 Cl6 103.8(3) . . ?
Cl5 Cl6 C34 0.0(3) . . ?
Cl5 Cl6 Cl3 80.5(2) . . ?
C34 Cl6 Cl3 80.5(2) . . ?

loop_
_geom_bond_atom_site_label_1
_geom_bond_atom_site_label_2
_geom_bond_distance
_geom_bond_site_symmetry_2
_geom_bond_publ_flag
P C13 1.744(4) . ?
P C7 1.816(4) . ?
P C1 1.832(4) . ?
P Pd 2.2477(10) . ?
N1 C14 1.335(5) . ?
N1 C16 1.465(4) . ?
N1 Pd 2.135(3) . ?
N2 C29 1.485(5) . ?
N2 C31 1.491(6) . ?
N2 C30 1.493(5) . ?
N2 Pd 2.166(3) . ?
Pd C23 2.014(3) . ?
O1 C14 1.377(4) . ?
O1 C15 1.450(5) . ?
C23 C24 1.392(5) . ?
C23 C28 1.408(5) . ?
C24 C25 1.396(6) . ?
C25 C26 1.373(7) . ?
C26 C27 1.348(7) . ?
C27 C28 1.412(6) . ?
C28 C29 1.489(6) . ?
C16 C17 1.522(5) . ?
C16 C15 1.530(6) . ?
C17 C18 1.381(6) . ?
C17 C22 1.397(5) . ?
C18 C19 1.413(7) . ?
C19 C20 1.355(8) . ?
C20 C21 1.392(7) . ?
C21 C22 1.383(6) . ?
C14 C13 1.368(5) . ?
C1 C2 1.387(6) . ?
C1 C6 1.403(6) . ?
C2 C3 1.358(6) . ?
C3 C4 1.380(8) . ?
C4 C5 1.379(9) . ?
C5 C6 1.390(7) . ?
C7 C8 1.393(5) . ?
C7 C12 1.396(5) . ?
C8 C9 1.386(5) . ?
C9 C10 1.376(6) . ?
C10 C11 1.385(6) . ?
C11 C12 1.376(6) . ?
C32 Cl2 1.759(6) . ?
C32 Cl1 1.762(6) . ?
Cl3 Cl4 2.017(6) . ?
Cl3 C33 2.017(6) . ?
Cl3 Cl6 2.409(7) . ?
C33 Cl5 1.756(6) . ?
C33 C34 1.756(6) . ?
Cl4 Cl5 1.756(6) . ?
Cl4 C34 1.756(6) . ?
C34 Cl6 1.869(6) . ?
Cl5 Cl6 1.869(6) . ?
